data_2236099
loop_
_publ_author_name
'Dinakaran, Paul M.'
'Kalainathan, S.'
'Srinivasan, T.'
'Velmurugan, D.'

_publ_section_title
;
 1-Ethoxy-2-methoxy-4-[2-(4-nitrophenyl)ethenyl]benzene
;
_journal_coeditor_code BT5986
_journal_issue 9
_journal_name_full 'Acta Crystallographica Section E'
_journal_page_first o2774
_journal_paper_doi 10.1107/S1600536812034320
_journal_volume 68
_journal_year 2012
_chemical_formula_iupac 'C17 H17 N O4'
_chemical_formula_moiety 'C17 H17 N O4'
_chemical_formula_sum 'C17 H17 N O4'
_chemical_formula_weight 299.32
_chemical_name_systematic
;
1-Ethoxy-2-methoxy-4-[2-(4-nitrophenyl)ethenyl]benzene
;
_space_group_IT_number 14
_symmetry_cell_setting monoclinic
_symmetry_space_group_name_Hall '-P 2yn'
_symmetry_space_group_name_H-M 'P 1 21/n 1'
_atom_sites_solution_hydrogens geom
_atom_sites_solution_primary direct
_atom_sites_solution_secondary difmap
_audit_creation_method SHELXL-97
_cell_angle_alpha 90.00
_cell_angle_beta 99.611(3)
_cell_angle_gamma 90.00
_cell_formula_units_Z 4
_cell_length_a 8.5209(4)
_cell_length_b 7.5959(4)
_cell_length_c 23.7877(13)
_cell_measurement_reflns_used 3789
_cell_measurement_temperature 293(2)
_cell_measurement_theta_max 28.49
_cell_measurement_theta_min 1.74
_cell_volume 1518.02(14)
_computing_cell_refinement 'SAINT (Bruker, 2008)'
_computing_data_collection 'APEX2 (Bruker, 2008)'
_computing_data_reduction 'SAINT (Bruker, 2008)'
_computing_molecular_graphics 'ORTEP-3 (Farrugia, 1997)'
_computing_publication_material 'SHELXL97 (Sheldrick, 2008) and PLATON (Spek, 2009)'
_computing_structure_refinement 'SHELXL97 (Sheldrick, 2008)'
_computing_structure_solution 'SHELXS97 (Sheldrick, 2008)'
_diffrn_ambient_temperature 293(2)
_diffrn_measured_fraction_theta_full 0.986
_diffrn_measured_fraction_theta_max 0.986
_diffrn_measurement_device_type 'Bruker SMART APEXII area-detector'
_diffrn_measurement_method '\w and \f scans'
_diffrn_radiation_monochromator graphite
_diffrn_radiation_source 'fine-focus sealed tube'
_diffrn_radiation_type MoK\a
_diffrn_radiation_wavelength 0.71073
_diffrn_reflns_av_R_equivalents 0.0306
_diffrn_reflns_av_sigmaI/netI 0.0255
_diffrn_reflns_limit_h_max 11
_diffrn_reflns_limit_h_min -11
_diffrn_reflns_limit_k_max 9
_diffrn_reflns_limit_k_min -9
_diffrn_reflns_limit_l_max 30
_diffrn_reflns_limit_l_min -31
_diffrn_reflns_number 14265
_diffrn_reflns_theta_full 28.49
_diffrn_reflns_theta_max 28.49
_diffrn_reflns_theta_min 1.74
_exptl_absorpt_coefficient_mu 0.094
_exptl_absorpt_correction_type none
_exptl_crystal_colour Colourless
_exptl_crystal_density_diffrn 1.310
_exptl_crystal_density_method 'not measured'
_exptl_crystal_description Block
_exptl_crystal_F_000 632
_exptl_crystal_size_max 0.20
_exptl_crystal_size_mid 0.20
_exptl_crystal_size_min 0.20
_refine_diff_density_max 0.222
_refine_diff_density_min -0.185
_refine_ls_extinction_coef 0.121(6)
_refine_ls_extinction_expression Fc^*^=kFc[1+0.001xFc^2^\l^3^/sin(2\q)]^-1/4^
_refine_ls_extinction_method 'SHELXL97 (Sheldrick, 2008)'
_refine_ls_goodness_of_fit_ref 1.039
_refine_ls_hydrogen_treatment constr
_refine_ls_matrix_type full
_refine_ls_number_parameters 202
_refine_ls_number_reflns 3789
_refine_ls_number_restraints 0
_refine_ls_restrained_S_all 1.039
_refine_ls_R_factor_all 0.0610
_refine_ls_R_factor_gt 0.0448
_refine_ls_shift/su_max 0.001
_refine_ls_shift/su_mean 0.000
_refine_ls_structure_factor_coef Fsqd
_refine_ls_weighting_details 'calc w=1/[\s^2^(Fo^2^)+(0.0628P)^2^+0.2742P] where P=(Fo^2^+2Fc^2^)/3'
_refine_ls_weighting_scheme calc
_refine_ls_wR_factor_gt 0.1223
_refine_ls_wR_factor_ref 0.1380
_reflns_number_gt 2831
_reflns_number_total 3789
_reflns_threshold_expression I>2\s(I)
_cod_data_source_file bt5986.cif
_cod_data_source_block I
_cod_original_sg_symbol_H-M 'P 21/n'
_cod_database_code 2236099
_cod_database_fobs_code 2236099

loop_
_symmetry_equiv_pos_as_xyz
'x, y, z'
'-x+1/2, y+1/2, -z+1/2'
'-x, -y, -z'
'x-1/2, -y-1/2, z-1/2'

loop_
_atom_site_type_symbol
_atom_site_label
_atom_site_fract_x
_atom_site_fract_y
_atom_site_fract_z
_atom_site_U_iso_or_equiv
_atom_site_adp_type
_atom_site_calc_flag
_atom_site_refinement_flags
_atom_site_occupancy
_atom_site_symmetry_multiplicity
O O4 1.09886(11) 0.13016(14) 0.06184(5) 0.0622(3) Uani d . 1 1
O O3 0.89997(12) 0.38803(13) 0.04273(5) 0.0619(3) Uani d . 1 1
C C9 0.70663(15) 0.13692(18) 0.14525(6) 0.0488(3) Uani d . 1 1
C C13 0.86351(14) 0.26322(17) 0.07949(5) 0.0468(3) Uani d . 1 1
C C4 0.42645(15) 0.09455(17) 0.25675(6) 0.0469(3) Uani d . 1 1
N N1 0.04474(16) 0.11093(17) 0.34984(6) 0.0644(4) Uani d . 1 1
C C1 0.17789(16) 0.10582(17) 0.31788(6) 0.0508(3) Uani d . 1 1
C C8 0.57030(15) 0.15205(19) 0.17555(6) 0.0512(3) Uani d . 1 1
H H8 0.4829 0.2161 0.1578 0.061 Uiso calc R 1 1
C C14 0.73211(14) 0.26748(18) 0.10663(5) 0.0478(3) Uani d . 1 1
H H14 0.6594 0.3592 0.0990 0.057 Uiso calc R 1 1
C C6 0.14936(16) 0.14921(19) 0.26099(6) 0.0545(3) Uani d . 1 1
H H6 0.0478 0.1812 0.2432 0.065 Uiso calc R 1 1
C C10 0.81278(17) -0.0027(2) 0.15429(7) 0.0584(4) Uani d . 1 1
H H10 0.7962 -0.0925 0.1792 0.070 Uiso calc R 1 1
C C5 0.27400(16) 0.14451(19) 0.23074(6) 0.0529(3) Uani d . 1 1
H H5 0.2561 0.1752 0.1924 0.063 Uiso calc R 1 1
C C12 0.97140(15) 0.12289(18) 0.08991(6) 0.0496(3) Uani d . 1 1
C C11 0.94367(16) -0.0096(2) 0.12641(7) 0.0583(4) Uani d . 1 1
H H11 1.0131 -0.1048 0.1325 0.070 Uiso calc R 1 1
C C7 0.56122(15) 0.08254(19) 0.22582(6) 0.0538(3) Uani d . 1 1
H H7 0.6494 0.0195 0.2434 0.065 Uiso calc R 1 1
O O1 -0.08925(15) 0.13496(19) 0.32390(7) 0.0886(4) Uani d . 1 1
C C3 0.44945(16) 0.0507(2) 0.31410(6) 0.0556(3) Uani d . 1 1
H H3 0.5502 0.0165 0.3321 0.067 Uiso calc R 1 1
C C16 1.20153(17) -0.0197(2) 0.06557(7) 0.0630(4) Uani d . 1 1
H H16A 1.1425 -0.1227 0.0499 0.076 Uiso calc R 1 1
H H16B 1.2462 -0.0435 0.1051 0.076 Uiso calc R 1 1
C C2 0.32634(17) 0.0564(2) 0.34522(6) 0.0579(4) Uani d . 1 1
H H2 0.3435 0.0274 0.3837 0.070 Uiso calc R 1 1
C C17 1.33198(18) 0.0214(3) 0.03219(8) 0.0733(5) Uani d . 1 1
H H17A 1.2867 0.0416 -0.0070 0.110 Uiso calc R 1 1
H H17B 1.4046 -0.0759 0.0347 0.110 Uiso calc R 1 1
H H17C 1.3880 0.1250 0.0476 0.110 Uiso calc R 1 1
C C15 0.7940(2) 0.5327(2) 0.03028(7) 0.0693(4) Uani d . 1 1
H H15A 0.6912 0.4905 0.0128 0.104 Uiso calc R 1 1
H H15B 0.8345 0.6119 0.0047 0.104 Uiso calc R 1 1
H H15C 0.7848 0.5935 0.0650 0.104 Uiso calc R 1 1
O O2 0.07343(17) 0.0848(2) 0.40088(6) 0.1057(6) Uani d . 1 1

loop_
_atom_site_aniso_label
_atom_site_aniso_U_11
_atom_site_aniso_U_22
_atom_site_aniso_U_33
_atom_site_aniso_U_12
_atom_site_aniso_U_13
_atom_site_aniso_U_23
O4 0.0506(5) 0.0632(6) 0.0811(7) 0.0073(4) 0.0349(5) 0.0034(5)
O3 0.0615(6) 0.0597(6) 0.0727(7) 0.0083(5) 0.0347(5) 0.0121(5)
C9 0.0411(6) 0.0529(7) 0.0553(7) -0.0035(5) 0.0169(5) -0.0032(6)
C13 0.0448(6) 0.0474(7) 0.0511(7) -0.0029(5) 0.0167(5) -0.0033(5)
C4 0.0443(6) 0.0456(7) 0.0534(7) -0.0031(5) 0.0155(5) 0.0005(5)
N1 0.0640(8) 0.0611(8) 0.0759(9) -0.0142(6) 0.0349(7) -0.0055(6)
C1 0.0525(7) 0.0461(7) 0.0592(8) -0.0081(5) 0.0247(6) -0.0038(6)
C8 0.0429(6) 0.0531(7) 0.0611(8) 0.0003(5) 0.0190(6) 0.0011(6)
C14 0.0426(6) 0.0496(7) 0.0540(7) 0.0011(5) 0.0159(5) -0.0040(6)
C6 0.0465(7) 0.0549(8) 0.0647(9) 0.0044(6) 0.0169(6) 0.0081(6)
C10 0.0531(7) 0.0541(8) 0.0730(10) 0.0013(6) 0.0252(7) 0.0095(7)
C5 0.0496(7) 0.0595(8) 0.0522(7) 0.0033(6) 0.0157(6) 0.0090(6)
C12 0.0411(6) 0.0530(7) 0.0586(8) -0.0017(5) 0.0195(5) -0.0055(6)
C11 0.0496(7) 0.0528(8) 0.0770(10) 0.0071(6) 0.0234(7) 0.0046(7)
C7 0.0420(6) 0.0619(8) 0.0594(8) 0.0016(6) 0.0145(6) 0.0035(7)
O1 0.0603(7) 0.1011(10) 0.1138(10) 0.0131(7) 0.0422(7) 0.0163(8)
C3 0.0479(7) 0.0656(9) 0.0531(8) -0.0037(6) 0.0082(6) 0.0046(7)
C16 0.0515(7) 0.0690(10) 0.0734(10) 0.0109(7) 0.0250(7) -0.0059(8)
C2 0.0604(8) 0.0668(9) 0.0485(7) -0.0102(7) 0.0143(6) 0.0016(6)
C17 0.0513(8) 0.0977(13) 0.0768(11) 0.0075(8) 0.0276(7) -0.0102(9)
C15 0.0742(10) 0.0692(10) 0.0708(10) 0.0166(8) 0.0301(8) 0.0191(8)
O2 0.0873(9) 0.1721(16) 0.0668(8) -0.0343(10) 0.0395(7) -0.0100(9)

loop_
_atom_type_symbol
_atom_type_description
_atom_type_scat_dispersion_real
_atom_type_scat_dispersion_imag
_atom_type_scat_source
C C 0.0033 0.0016 'International Tables Vol C Tables 4.2.6.8 and 6.1.1.4'
H H 0.0000 0.0000 'International Tables Vol C Tables 4.2.6.8 and 6.1.1.4'
N N 0.0061 0.0033 'International Tables Vol C Tables 4.2.6.8 and 6.1.1.4'
O O 0.0106 0.0060 'International Tables Vol C Tables 4.2.6.8 and 6.1.1.4'

loop_
_geom_angle_atom_site_label_1
_geom_angle_atom_site_label_2
_geom_angle_atom_site_label_3
_geom_angle
C12 O4 C16 117.72(11)
C13 O3 C15 117.87(10)
C10 C9 C14 118.49(12)
C10 C9 C8 122.14(12)
C14 C9 C8 119.37(12)
O3 C13 C14 124.98(12)
O3 C13 C12 115.47(11)
C14 C13 C12 119.54(12)
C3 C4 C5 118.04(12)
C3 C4 C7 119.01(12)
C5 C4 C7 122.94(12)
O2 N1 O1 123.13(14)
O2 N1 C1 118.00(14)
O1 N1 C1 118.82(14)
C2 C1 C6 121.92(12)
C2 C1 N1 119.48(13)
C6 C1 N1 118.59(13)
C7 C8 C9 125.65(13)
C7 C8 H8 117.2
C9 C8 H8 117.2
C13 C14 C9 121.24(12)
C13 C14 H14 119.4
C9 C14 H14 119.4
C1 C6 C5 118.84(13)
C1 C6 H6 120.6
C5 C6 H6 120.6
C9 C10 C11 120.61(13)
C9 C10 H10 119.7
C11 C10 H10 119.7
C6 C5 C4 121.13(13)
C6 C5 H5 119.4
C4 C5 H5 119.4
O4 C12 C11 124.88(12)
O4 C12 C13 115.69(12)
C11 C12 C13 119.43(11)
C12 C11 C10 120.62(13)
C12 C11 H11 119.7
C10 C11 H11 119.7
C8 C7 C4 126.75(13)
C8 C7 H7 116.6
C4 C7 H7 116.6
C2 C3 C4 121.63(13)
C2 C3 H3 119.2
C4 C3 H3 119.2
O4 C16 C17 107.48(14)
O4 C16 H16A 110.2
C17 C16 H16A 110.2
O4 C16 H16B 110.2
C17 C16 H16B 110.2
H16A C16 H16B 108.5
C1 C2 C3 118.44(13)
C1 C2 H2 120.8
C3 C2 H2 120.8
C16 C17 H17A 109.5
C16 C17 H17B 109.5
H17A C17 H17B 109.5
C16 C17 H17C 109.5
H17A C17 H17C 109.5
H17B C17 H17C 109.5
O3 C15 H15A 109.5
O3 C15 H15B 109.5
H15A C15 H15B 109.5
O3 C15 H15C 109.5
H15A C15 H15C 109.5
H15B C15 H15C 109.5

loop_
_geom_bond_atom_site_label_1
_geom_bond_atom_site_label_2
_geom_bond_distance
O4 C12 1.3678(14)
O4 C16 1.4296(17)
O3 C13 1.3605(16)
O3 C15 1.4218(18)
C9 C10 1.3871(19)
C9 C14 1.3933(19)
C9 C8 1.4702(17)
C13 C14 1.3831(16)
C13 C12 1.4024(18)
C4 C3 1.386(2)
C4 C5 1.3950(18)
C4 C7 1.4664(18)
N1 O2 1.2141(19)
N1 O1 1.2175(19)
N1 C1 1.4678(17)
C1 C2 1.375(2)
C1 C6 1.375(2)
C8 C7 1.321(2)
C8 H8 0.9300
C14 H14 0.9300
C6 C5 1.3791(18)
C6 H6 0.9300
C10 C11 1.3905(18)
C10 H10 0.9300
C5 H5 0.9300
C12 C11 1.375(2)
C11 H11 0.9300
C7 H7 0.9300
C3 C2 1.3818(19)
C3 H3 0.9300
C16 C17 1.503(2)
C16 H16A 0.9700
C16 H16B 0.9700
C2 H2 0.9300
C17 H17A 0.9600
C17 H17B 0.9600
C17 H17C 0.9600
C15 H15A 0.9600
C15 H15B 0.9600
C15 H15C 0.9600

loop_
_geom_hbond_atom_site_label_D
_geom_hbond_atom_site_label_H
_geom_hbond_atom_site_label_A
_geom_hbond_distance_DH
_geom_hbond_distance_HA
_geom_hbond_distance_DA
_geom_hbond_angle_DHA
C17 H17A Cg2 0.97 2.96 3.281(2) 145

loop_
_geom_torsion_atom_site_label_1
_geom_torsion_atom_site_label_2
_geom_torsion_atom_site_label_3
_geom_torsion_atom_site_label_4
_geom_torsion
C15 O3 C13 C14 -1.2(2)
C15 O3 C13 C12 179.55(13)
O2 N1 C1 C2 5.9(2)
O1 N1 C1 C2 -171.61(15)
O2 N1 C1 C6 -174.80(15)
O1 N1 C1 C6 7.7(2)
C10 C9 C8 C7 25.6(2)
C14 C9 C8 C7 -153.64(15)
O3 C13 C14 C9 -177.74(13)
C12 C13 C14 C9 1.5(2)
C10 C9 C14 C13 -2.7(2)
C8 C9 C14 C13 176.55(12)
C2 C1 C6 C5 -0.7(2)
N1 C1 C6 C5 -179.95(13)
C14 C9 C10 C11 1.5(2)
C8 C9 C10 C11 -177.69(14)
C1 C6 C5 C4 0.9(2)
C3 C4 C5 C6 -0.4(2)
C7 C4 C5 C6 178.09(13)
C16 O4 C12 C11 7.3(2)
C16 O4 C12 C13 -172.56(13)
O3 C13 C12 O4 0.07(18)
C14 C13 C12 O4 -179.27(12)
O3 C13 C12 C11 -179.80(13)
C14 C13 C12 C11 0.9(2)
O4 C12 C11 C10 178.12(14)
C13 C12 C11 C10 -2.0(2)
C9 C10 C11 C12 0.8(2)
C9 C8 C7 C4 -179.53(13)
C3 C4 C7 C8 -164.96(15)
C5 C4 C7 C8 16.6(2)
C5 C4 C3 C2 -0.3(2)
C7 C4 C3 C2 -178.83(13)
C12 O4 C16 C17 -179.27(13)
C6 C1 C2 C3 0.0(2)
N1 C1 C2 C3 179.29(13)
C4 C3 C2 C1 0.5(2)
